data_4106306
loop_
_publ_author_name
'Hiromitsu Maeda'
'Yuya Bando'
'Konomi Shimomura'
'Ippei Yamada'
'Masanobu Naito'
'Kazuyuki Nobusawa'
'Hiroyuki Tsumatori'
'Tsuyoshi Kawai'

_publ_section_title
;
 Chemical-Stimuli-Controllable Circularly Polarized Luminescence from
 Anion-Responsive \p-Conjugated Molecules
;
_journal_name_full 'Journal of the American Chemical Society'
_journal_page_first 9266
_journal_page_last 9269
_journal_paper_doi 10.1021/ja203206g
_journal_volume 133
_journal_year 2011
_chemical_formula_sum 'C16 H13 N O2'
_chemical_formula_weight 251.27
_chemical_name_systematic
; 
 ? 
;
_space_group_IT_number 14
_symmetry_cell_setting monoclinic
_symmetry_Int_Tables_number 14
_symmetry_space_group_name_Hall '-P 2yn'
_symmetry_space_group_name_H-M 'P 1 21/n 1'
_atom_sites_solution_hydrogens geom
_atom_sites_solution_primary direct
_atom_sites_solution_secondary difmap
_audit_creation_method SHELXL-97
_cell_angle_alpha 90.00
_cell_angle_beta 116.168(18)
_cell_angle_gamma 90.00
_cell_formula_units_Z 4
_cell_length_a 8.696(4)
_cell_length_b 16.687(9)
_cell_length_c 9.096(4)
_cell_measurement_temperature 123(2)
_cell_volume 1184.6(10)
_computing_structure_refinement 'SHELXL-97 (Sheldrick, 1997)'
_computing_structure_solution 'SHELXS-97 (Sheldrick, 1990)'
_diffrn_ambient_temperature 123(2)
_diffrn_detector_area_resol_mean 10.00
_diffrn_measured_fraction_theta_full 0.997
_diffrn_measured_fraction_theta_max 0.997
_diffrn_measurement_device_type 'Rigaku RAXIS-RAPID'
_diffrn_measurement_method \w
_diffrn_radiation_monochromator graphite
_diffrn_radiation_source 'fine-focus sealed tube'
_diffrn_radiation_type MoK\a
_diffrn_radiation_wavelength 0.71075
_diffrn_reflns_av_R_equivalents 0.0261
_diffrn_reflns_av_sigmaI/netI 0.0216
_diffrn_reflns_limit_h_max 11
_diffrn_reflns_limit_h_min -11
_diffrn_reflns_limit_k_max 21
_diffrn_reflns_limit_k_min -21
_diffrn_reflns_limit_l_max 11
_diffrn_reflns_limit_l_min -11
_diffrn_reflns_number 11519
_diffrn_reflns_theta_full 27.46
_diffrn_reflns_theta_max 27.46
_diffrn_reflns_theta_min 3.49
_exptl_absorpt_coefficient_mu 0.093
_exptl_absorpt_correction_T_max 0.9816
_exptl_absorpt_correction_T_min 0.9461
_exptl_absorpt_correction_type none
_exptl_crystal_colour colorless
_exptl_crystal_density_diffrn 1.409
_exptl_crystal_description prism
_exptl_crystal_F_000 528
_exptl_crystal_size_max 0.60
_exptl_crystal_size_mid 0.40
_exptl_crystal_size_min 0.20
_refine_diff_density_max 0.269
_refine_diff_density_min -0.176
_refine_diff_density_rms 0.038
_refine_ls_extinction_method none
_refine_ls_goodness_of_fit_ref 1.055
_refine_ls_hydrogen_treatment constr
_refine_ls_matrix_type full
_refine_ls_number_parameters 173
_refine_ls_number_reflns 2709
_refine_ls_number_restraints 0
_refine_ls_restrained_S_all 1.055
_refine_ls_R_factor_all 0.0433
_refine_ls_R_factor_gt 0.0350
_refine_ls_shift/su_max 0.000
_refine_ls_shift/su_mean 0.000
_refine_ls_structure_factor_coef Fsqd
_refine_ls_weighting_details 'calc w=1/[\s^2^(Fo^2^)+(0.0457P)^2^+0.2922P] where P=(Fo^2^+2Fc^2^)/3'
_refine_ls_weighting_scheme calc
_refine_ls_wR_factor_gt 0.0871
_refine_ls_wR_factor_ref 0.0917
_reflns_number_gt 2263
_reflns_number_total 2709
_reflns_threshold_expression >2sigma(I)
_cod_data_source_file ja203206g_si_002_4.cif
_cod_data_source_block 00917
_cod_original_cell_volume 1184.5(10)
_cod_original_sg_symbol_Hall '    -P 2yn'
_cod_database_code 4106306

loop_
_symmetry_equiv_pos_as_xyz
'x, y, z'
'-x+1/2, y+1/2, -z+1/2'
'-x, -y, -z'
'x-1/2, -y-1/2, z-1/2'

loop_
_atom_site_label
_atom_site_type_symbol
_atom_site_fract_x
_atom_site_fract_y
_atom_site_fract_z
_atom_site_U_iso_or_equiv
_atom_site_adp_type
_atom_site_occupancy
_atom_site_symmetry_multiplicity
_atom_site_calc_flag
_atom_site_refinement_flags
O1 O 0.90740(11) 0.15875(5) 0.01198(10) 0.0269(2) Uani 1 1 d .
N1 N 0.99624(11) 0.04722(5) 0.18011(11) 0.0184(2) Uani 1 1 d .
O2 O 0.64884(10) -0.02276(5) 0.23972(11) 0.0296(2) Uani 1 1 d .
C2 C 1.05785(13) -0.06237(6) 0.33743(13) 0.0182(2) Uani 1 1 d .
C5 C 0.87831(14) 0.10595(6) 0.08627(13) 0.0212(2) Uani 1 1 d .
C3 C 1.20530(13) -0.03724(6) 0.31815(13) 0.0193(2) Uani 1 1 d .
C4 C 1.16595(13) 0.03035(6) 0.22201(13) 0.0194(2) Uani 1 1 d .
C10 C 0.92900(13) -0.00843(6) 0.25089(13) 0.0189(2) Uani 1 1 d .
C6 C 0.75214(14) 0.01212(7) 0.20485(14) 0.0219(2) Uani 1 1 d .
C7 C 0.71441(14) 0.08727(7) 0.09972(15) 0.0249(3) Uani 1 1 d .
H1 H 0.6190 0.0776 -0.0100 0.030 Uiso 1 1 calc R
H2 H 0.6829 0.1323 0.1520 0.030 Uiso 1 1 calc R
C11 C 0.95188(16) -0.21419(7) 0.58553(15) 0.0291(3) Uani 1 1 d .
H3 H 0.8649 -0.2253 0.6190 0.035 Uiso 1 1 calc R
C12 C 1.37011(14) -0.08290(7) 0.40116(15) 0.0253(3) Uani 1 1 d .
H4 H 1.4379 -0.0615 0.5129 0.030 Uiso 1 1 calc R
H5 H 1.4383 -0.0765 0.3389 0.030 Uiso 1 1 calc R
C13 C 0.93799(15) -0.14774(7) 0.48911(14) 0.0236(2) Uani 1 1 d .
H6 H 0.8430 -0.1126 0.4590 0.028 Uiso 1 1 calc R
C14 C 1.06343(14) -0.13232(6) 0.43596(13) 0.0198(2) Uani 1 1 d .
C15 C 1.21757(16) -0.24967(7) 0.58073(14) 0.0285(3) Uani 1 1 d .
H7 H 1.3136 -0.2844 0.6142 0.034 Uiso 1 1 calc R
C16 C 1.33142(16) -0.17156(7) 0.41052(15) 0.0277(3) Uani 1 1 d .
H8 H 1.2852 -0.1951 0.2993 0.033 Uiso 1 1 calc R
H9 H 1.4394 -0.1998 0.4800 0.033 Uiso 1 1 calc R
C17 C 1.20430(15) -0.18465(7) 0.47983(14) 0.0231(2) Uani 1 1 d .
C18 C 1.09260(17) -0.26444(7) 0.63319(15) 0.0316(3) Uani 1 1 d .
H10 H 1.1036 -0.3091 0.7019 0.038 Uiso 1 1 calc R
C9 C 1.27139(15) 0.08122(7) 0.16660(15) 0.0248(2) Uani 1 1 d .
H11 H 1.2948 0.1328 0.2241 0.037 Uiso 1 1 calc R
H12 H 1.2088 0.0904 0.0483 0.037 Uiso 1 1 calc R
H13 H 1.3798 0.0540 0.1910 0.037 Uiso 1 1 calc R

loop_
_atom_site_aniso_label
_atom_site_aniso_U_11
_atom_site_aniso_U_22
_atom_site_aniso_U_33
_atom_site_aniso_U_23
_atom_site_aniso_U_13
_atom_site_aniso_U_12
O1 0.0316(4) 0.0202(4) 0.0248(4) 0.0043(3) 0.0086(3) 0.0009(3)
N1 0.0190(4) 0.0158(4) 0.0184(4) -0.0004(3) 0.0064(3) -0.0003(3)
O2 0.0216(4) 0.0287(5) 0.0391(5) 0.0013(4) 0.0140(4) -0.0016(3)
C2 0.0198(5) 0.0169(5) 0.0168(5) -0.0029(4) 0.0071(4) 0.0000(4)
C5 0.0234(5) 0.0165(5) 0.0180(5) -0.0024(4) 0.0040(4) 0.0010(4)
C3 0.0205(5) 0.0187(5) 0.0184(5) -0.0016(4) 0.0083(4) 0.0013(4)
C4 0.0200(5) 0.0196(5) 0.0179(5) -0.0021(4) 0.0076(4) 0.0011(4)
C10 0.0207(5) 0.0161(5) 0.0189(5) -0.0020(4) 0.0080(4) -0.0020(4)
C6 0.0197(5) 0.0189(5) 0.0236(6) -0.0033(4) 0.0065(4) -0.0001(4)
C7 0.0199(5) 0.0207(5) 0.0287(6) 0.0000(5) 0.0059(5) 0.0030(4)
C11 0.0360(6) 0.0251(6) 0.0237(6) -0.0028(5) 0.0110(5) -0.0119(5)
C12 0.0223(5) 0.0268(6) 0.0272(6) 0.0054(5) 0.0112(5) 0.0064(4)
C13 0.0266(6) 0.0204(5) 0.0213(5) -0.0038(4) 0.0083(4) -0.0058(4)
C14 0.0245(5) 0.0151(5) 0.0163(5) -0.0029(4) 0.0058(4) -0.0021(4)
C15 0.0376(7) 0.0164(5) 0.0220(6) -0.0002(4) 0.0045(5) 0.0016(5)
C16 0.0314(6) 0.0235(6) 0.0279(6) 0.0034(5) 0.0128(5) 0.0109(5)
C17 0.0294(6) 0.0165(5) 0.0188(5) -0.0026(4) 0.0065(4) 0.0007(4)
C18 0.0465(7) 0.0178(6) 0.0222(6) 0.0016(5) 0.0077(5) -0.0091(5)
C9 0.0265(6) 0.0249(6) 0.0252(6) 0.0032(5) 0.0134(5) 0.0001(4)

loop_
_atom_type_symbol
_atom_type_description
_atom_type_scat_dispersion_real
_atom_type_scat_dispersion_imag
_atom_type_scat_source
C C 0.0033 0.0016 'International Tables Vol C Tables 4.2.6.8 and 6.1.1.4'
H H 0.0000 0.0000 'International Tables Vol C Tables 4.2.6.8 and 6.1.1.4'
N N 0.0061 0.0033 'International Tables Vol C Tables 4.2.6.8 and 6.1.1.4'
O O 0.0106 0.0060 'International Tables Vol C Tables 4.2.6.8 and 6.1.1.4'

loop_
_geom_angle_atom_site_label_1
_geom_angle_atom_site_label_2
_geom_angle_atom_site_label_3
_geom_angle
C4 N1 C10 110.55(9)
C4 N1 C5 135.71(10)
C10 N1 C5 113.74(9)
C10 C2 C3 106.55(10)
C10 C2 C14 132.08(10)
C3 C2 C14 121.37(10)
O1 C5 N1 125.09(11)
O1 C5 C7 129.35(10)
N1 C5 C7 105.56(10)
C4 C3 C2 109.46(9)
C4 C3 C12 130.65(10)
C2 C3 C12 119.88(10)
C3 C4 N1 106.18(9)
C3 C4 C9 131.64(10)
N1 C4 C9 122.17(10)
C2 C10 N1 107.25(9)
C2 C10 C6 144.27(10)
N1 C10 C6 108.48(9)
O2 C6 C10 128.38(11)
O2 C6 C7 125.10(10)
C10 C6 C7 106.52(9)
C5 C7 C6 105.68(9)
C5 C7 H1 110.6
C6 C7 H1 110.6
C5 C7 H2 110.6
C6 C7 H2 110.6
H1 C7 H2 108.7
C13 C11 C18 120.05(12)
C13 C11 H3 120.0
C18 C11 H3 120.0
C3 C12 C16 109.56(10)
C3 C12 H4 109.8
C16 C12 H4 109.8
C3 C12 H5 109.8
C16 C12 H5 109.8
H4 C12 H5 108.2
C11 C13 C14 120.17(11)
C11 C13 H6 119.9
C14 C13 H6 119.9
C13 C14 C17 120.04(11)
C13 C14 C2 122.67(10)
C17 C14 C2 117.27(10)
C18 C15 C17 121.00(12)
C18 C15 H7 119.5
C17 C15 H7 119.5
C17 C16 C12 112.52(9)
C17 C16 H8 109.1
C12 C16 H8 109.1
C17 C16 H9 109.1
C12 C16 H9 109.1
H8 C16 H9 107.8
C15 C17 C14 118.54(11)
C15 C17 C16 121.63(11)
C14 C17 C16 119.75(10)
C11 C18 C15 120.14(11)
C11 C18 H10 119.9
C15 C18 H10 119.9
C4 C9 H11 109.5
C4 C9 H12 109.5
H11 C9 H12 109.5
C4 C9 H13 109.5
H11 C9 H13 109.5
H12 C9 H13 109.5

loop_
_geom_bond_atom_site_label_1
_geom_bond_atom_site_label_2
_geom_bond_distance
O1 C5 1.2031(15)
N1 C4 1.3806(15)
N1 C10 1.3967(14)
N1 C5 1.4031(14)
O2 C6 1.2237(15)
C2 C10 1.3810(15)
C2 C3 1.4313(15)
C2 C14 1.4593(16)
C5 C7 1.5157(17)
C3 C4 1.3748(16)
C3 C12 1.5000(15)
C4 C9 1.4908(16)
C10 C6 1.4458(16)
C6 C7 1.5225(17)
C7 H1 0.9900
C7 H2 0.9900
C11 C13 1.3855(17)
C11 C18 1.3859(19)
C11 H3 0.9500
C12 C16 1.5278(18)
C12 H4 0.9900
C12 H5 0.9900
C13 C14 1.3982(17)
C13 H6 0.9500
C14 C17 1.4110(16)
C15 C18 1.3881(19)
C15 C17 1.3926(17)
C15 H7 0.9500
C16 C17 1.5105(18)
C16 H8 0.9900
C16 H9 0.9900
C18 H10 0.9500
C9 H11 0.9800
C9 H12 0.9800
C9 H13 0.9800

loop_
_geom_torsion_atom_site_label_1
_geom_torsion_atom_site_label_2
_geom_torsion_atom_site_label_3
_geom_torsion_atom_site_label_4
_geom_torsion
C4 N1 C5 O1 2.0(2)
C10 N1 C5 O1 -178.54(10)
C4 N1 C5 C7 -178.41(11)
C10 N1 C5 C7 1.09(12)
C10 C2 C3 C4 -0.02(12)
C14 C2 C3 C4 -179.16(9)
C10 C2 C3 C12 178.74(10)
C14 C2 C3 C12 -0.40(15)
C2 C3 C4 N1 -0.50(12)
C12 C3 C4 N1 -179.09(11)
C2 C3 C4 C9 178.84(11)
C12 C3 C4 C9 0.3(2)
C10 N1 C4 C3 0.86(12)
C5 N1 C4 C3 -179.62(11)
C10 N1 C4 C9 -178.56(10)
C5 N1 C4 C9 0.96(19)
C3 C2 C10 N1 0.54(12)
C14 C2 C10 N1 179.55(10)
C3 C2 C10 C6 179.95(15)
C14 C2 C10 C6 -1.0(2)
C4 N1 C10 C2 -0.89(12)
C5 N1 C10 C2 179.48(9)
C4 N1 C10 C6 179.48(9)
C5 N1 C10 C6 -0.16(12)
C2 C10 C6 O2 -0.8(3)
N1 C10 C6 O2 178.56(11)
C2 C10 C6 C7 179.74(15)
N1 C10 C6 C7 -0.85(12)
O1 C5 C7 C6 178.08(11)
N1 C5 C7 C6 -1.53(12)
O2 C6 C7 C5 -177.98(11)
C10 C6 C7 C5 1.46(12)
C4 C3 C12 C16 -148.96(12)
C2 C3 C12 C16 32.58(14)
C18 C11 C13 C14 1.70(17)
C11 C13 C14 C17 0.28(16)
C11 C13 C14 C2 -178.55(10)
C10 C2 C14 C13 -14.31(18)
C3 C2 C14 C13 164.57(10)
C10 C2 C14 C17 166.82(11)
C3 C2 C14 C17 -14.29(15)
C3 C12 C16 C17 -50.19(14)
C18 C15 C17 C14 2.00(17)
C18 C15 C17 C16 -174.95(11)
C13 C14 C17 C15 -2.10(16)
C2 C14 C17 C15 176.79(10)
C13 C14 C17 C16 174.90(10)
C2 C14 C17 C16 -6.20(15)
C12 C16 C17 C15 -143.72(11)
C12 C16 C17 C14 39.37(15)
C13 C11 C18 C15 -1.82(18)
C17 C15 C18 C11 -0.06(18)

loop_
_cod_related_entry_id
_cod_related_entry_database
_cod_related_entry_code
1 ChemSpider 30660248
